data_7220711
loop_
_publ_author_name
'He, Jianqiao'
'Wang, Zhe'
'Zhang, Xian'
'Cheng, Ye'
'Gong, Yu'
'Lai, Xiaofang'
'Chong, Zheng'
'Lin, Jianhua'
'Huang, Fu Qiang'

_publ_section_title
;
 Synthesis, Structure, Magnetic and Photoelectric Properties of
 Ln3M0.5M&#x2019;Se7 (Ln= La, Ce, Sm; M= Fe, Mn; M&#x2019;= Si, Ge) and
 La3MnGaSe7
;
_journal_name_full 'RSC Adv.'
_journal_paper_doi 10.1039/C5RA05629B
_journal_year 2015
_chemical_formula_sum 'Ce3 Fe0.5 Se7 Si'
_chemical_formula_weight 1029.0895
_chemical_name_systematic
; 
 ? 
;
_space_group_IT_number 173
_symmetry_cell_setting hexagonal
_symmetry_space_group_name_Hall 'P 6c'
_symmetry_space_group_name_H-M 'P 63'
_atom_sites_solution_primary direct
_atom_sites_solution_secondary difmap
_audit_creation_method SHELXL-97
_audit_update_record
;
2015-03-30 deposited with the CCDC.
2015-06-08 downloaded from the CCDC.
;
_cell_angle_alpha 90.00
_cell_angle_beta 90.00
_cell_angle_gamma 120.00
_cell_formula_units_Z 2
_cell_length_a 10.6380(3)
_cell_length_b 10.6380(3)
_cell_length_c 6.0079(3)
_cell_measurement_reflns_used 25
_cell_measurement_temperature 293(2)
_cell_measurement_theta_max 15
_cell_measurement_theta_min 7.5
_cell_volume 588.81(4)
_computing_cell_refinement 'Bruker SMART'
_computing_data_collection 'Bruker SMART'
_computing_data_reduction 'Bruker SAINT'
_computing_molecular_graphics 'Bruker SHELXTL'
_computing_publication_material 'Bruker SHELXTL'
_computing_structure_refinement 'SHELXL-97 (Sheldrick, 1997)'
_computing_structure_solution 'SHELXS-97 (Sheldrick, 1990)'
_diffrn_ambient_temperature 293(2)
_diffrn_measured_fraction_theta_full 0.995
_diffrn_measured_fraction_theta_max 0.995
_diffrn_measurement_device_type 'CCD area detector'
_diffrn_measurement_method 'phi and omega scans'
_diffrn_radiation_monochromator graphite
_diffrn_radiation_source 'fine-focus sealed tube'
_diffrn_radiation_type MoK\a
_diffrn_radiation_wavelength 0.71073
_diffrn_reflns_av_R_equivalents 0.0467
_diffrn_reflns_av_sigmaI/netI 0.0598
_diffrn_reflns_limit_h_max 3
_diffrn_reflns_limit_h_min -12
_diffrn_reflns_limit_k_max 12
_diffrn_reflns_limit_k_min -6
_diffrn_reflns_limit_l_max 7
_diffrn_reflns_limit_l_min -4
_diffrn_reflns_number 990
_diffrn_reflns_theta_full 24.97
_diffrn_reflns_theta_max 24.97
_diffrn_reflns_theta_min 3.83
_diffrn_standards_decay_% none
_diffrn_standards_interval_count 150
_diffrn_standards_number 2
_exptl_absorpt_coefficient_mu 33.670
_exptl_absorpt_correction_T_max 0.204
_exptl_absorpt_correction_T_min 0.099
_exptl_absorpt_correction_type multi-scan
_exptl_absorpt_process_details 'SADABS (Sheldrick, 1996)'
_exptl_crystal_colour black
_exptl_crystal_density_diffrn 5.805
_exptl_crystal_density_method 'not measured'
_exptl_crystal_description block
_exptl_crystal_F_000 660
_exptl_crystal_size_max 0.0754
_exptl_crystal_size_mid 0.0689
_exptl_crystal_size_min 0.0673
_refine_diff_density_max 2.014
_refine_diff_density_min -1.264
_refine_diff_density_rms 0.364
_refine_ls_abs_structure_details 'Flack H D (1983), Acta Cryst. A39, 876-881'
_refine_ls_abs_structure_Flack -0.10(9)
_refine_ls_extinction_coef 0.0049(6)
_refine_ls_extinction_expression Fc^*^=kFc[1+0.001xFc^2^\l^3^/sin(2\q)]^-1/4^
_refine_ls_extinction_method SHELXL
_refine_ls_goodness_of_fit_ref 1.101
_refine_ls_matrix_type full
_refine_ls_number_parameters 38
_refine_ls_number_reflns 376
_refine_ls_number_restraints 1
_refine_ls_restrained_S_all 1.099
_refine_ls_R_factor_all 0.0346
_refine_ls_R_factor_gt 0.0337
_refine_ls_shift/su_max 0.000
_refine_ls_shift/su_mean 0.000
_refine_ls_structure_factor_coef Fsqd
_refine_ls_weighting_details 'calc w=1/[\s^2^(Fo^2^)+(0.0367P)^2^+0.0000P] where P=(Fo^2^+2Fc^2^)/3'
_refine_ls_weighting_scheme calc
_refine_ls_wR_factor_gt 0.0755
_refine_ls_wR_factor_ref 0.0760
_reflns_number_gt 461
_reflns_number_total 690
_reflns_threshold_expression >2sigma(I)
_cod_data_source_file c5ra05629b2.cif
_cod_data_source_block 121119d
_cod_original_formula_sum 'Ce3 Fe0.5 Se7 Si1'
_cod_database_code 7220711

loop_
_symmetry_equiv_pos_as_xyz
'x, y, z'
'-y, x-y, z'
'-x+y, -x, z'
'-x, -y, z+1/2'
'y, -x+y, z+1/2'
'x-y, x, z+1/2'

loop_
_atom_site_label
_atom_site_type_symbol
_atom_site_fract_x
_atom_site_fract_y
_atom_site_fract_z
_atom_site_U_iso_or_equiv
_atom_site_adp_type
_atom_site_occupancy
_atom_site_symmetry_multiplicity
_atom_site_calc_flag
_atom_site_refinement_flags
Ce1 Ce 0.64328(11) 0.87234(11) 0.3430(3) 0.0081(4) Uani 1 1 d .
Se1 Se 0.9123(2) 1.1585(2) 0.3584(4) 0.0100(5) Uani 1 1 d .
Se2 Se 0.4153(2) 0.8933(2) 0.6132(4) 0.0070(5) Uani 1 1 d .
Se3 Se 0.3333 0.6667 0.1299(7) 0.0091(9) Uani 1 3 d S
Fe1 Fe 1.0000 1.0000 0.611(3) 0.009(2) Uani 0.50 3 d SP
Si1 Si 0.3333 0.6667 -0.2467(17) 0.011(2) Uani 1 3 d S

loop_
_atom_site_aniso_label
_atom_site_aniso_U_11
_atom_site_aniso_U_22
_atom_site_aniso_U_33
_atom_site_aniso_U_23
_atom_site_aniso_U_13
_atom_site_aniso_U_12
Ce1 0.0049(6) 0.0077(6) 0.0120(6) 0.0013(7) 0.0002(7) 0.0033(5)
Se1 0.0064(10) 0.0080(10) 0.0139(11) -0.0008(12) -0.0026(11) 0.0023(8)
Se2 0.0058(11) 0.0053(10) 0.0112(11) 0.0027(11) 0.0021(11) 0.0038(9)
Se3 0.0102(12) 0.0102(12) 0.007(2) 0.000 0.000 0.0051(6)
Fe1 0.005(3) 0.005(3) 0.017(5) 0.000 0.000 0.0025(13)
Si1 0.011(4) 0.011(4) 0.011(5) 0.000 0.000 0.0055(18)

loop_
_atom_type_symbol
_atom_type_description
_atom_type_scat_dispersion_real
_atom_type_scat_dispersion_imag
_atom_type_scat_source
Si Si 0.0817 0.0704 'International Tables Vol C Tables 4.2.6.8 and 6.1.1.4'
Fe Fe 0.3463 0.8444 'International Tables Vol C Tables 4.2.6.8 and 6.1.1.4'
Se Se -0.0929 2.2259 'International Tables Vol C Tables 4.2.6.8 and 6.1.1.4'
Ce Ce -0.2486 2.6331 'International Tables Vol C Tables 4.2.6.8 and 6.1.1.4'

loop_
_geom_angle_atom_site_label_1
_geom_angle_atom_site_label_2
_geom_angle_atom_site_label_3
_geom_angle
_geom_angle_site_symmetry_1
_geom_angle_site_symmetry_3
Se1 Ce1 Se1 84.74(8) 2_765 .
Se1 Ce1 Se2 141.93(9) 2_765 .
Se1 Ce1 Se2 107.86(7) . .
Se1 Ce1 Se1 77.53(6) 2_765 6_654
Se1 Ce1 Se1 77.41(7) . 6_654
Se2 Ce1 Se1 139.61(7) . 6_654
Se1 Ce1 Se2 74.75(6) 2_765 3_565
Se1 Ce1 Se2 140.78(8) . 3_565
Se2 Ce1 Se2 73.30(8) . 3_565
Se1 Ce1 Se2 127.97(7) 6_654 3_565
Se1 Ce1 Se2 144.37(8) 2_765 4_674
Se1 Ce1 Se2 70.98(6) . 4_674
Se2 Ce1 Se2 72.24(4) . 4_674
Se1 Ce1 Se2 72.10(6) 6_654 4_674
Se2 Ce1 Se2 139.67(6) 3_565 4_674
Se1 Ce1 Se3 115.85(6) 2_765 .
Se1 Ce1 Se3 149.14(8) . .
Se2 Ce1 Se3 70.85(7) . .
Se1 Ce1 Se3 84.69(9) 6_654 .
Se2 Ce1 Se3 69.62(7) 3_565 .
Se2 Ce1 Se3 79.72(5) 4_674 .
Se1 Ce1 Se1 74.81(7) 2_765 6_655
Se1 Ce1 Se1 74.71(6) . 6_655
Se2 Ce1 Se1 74.37(7) . 6_655
Se1 Ce1 Se1 142.07(7) 6_654 6_655
Se2 Ce1 Se1 67.87(6) 3_565 6_655
Se2 Ce1 Se1 120.67(6) 4_674 6_655
Se3 Ce1 Se1 130.89(9) . 6_655
Fe1 Se1 Fe1 66.31(4) 4_774 .
Fe1 Se1 Ce1 78.70(7) 4_774 3_675
Fe1 Se1 Ce1 80.76(8) . 3_675
Fe1 Se1 Ce1 78.56(7) 4_774 .
Fe1 Se1 Ce1 80.62(8) . .
Ce1 Se1 Ce1 154.96(8) 3_675 .
Fe1 Se1 Ce1 142.4(4) 4_774 5_565
Fe1 Se1 Ce1 76.1(4) . 5_565
Ce1 Se1 Ce1 95.88(7) 3_675 5_565
Ce1 Se1 Ce1 95.72(8) . 5_565
Fe1 Se1 Ce1 75.6(4) 4_774 5_564
Fe1 Se1 Ce1 141.9(4) . 5_564
Ce1 Se1 Ce1 92.26(8) 3_675 5_564
Ce1 Se1 Ce1 92.11(7) . 5_564
Ce1 Se1 Ce1 142.07(7) 5_565 5_564
Si1 Se2 Ce1 90.98(16) 1_556 .
Si1 Se2 Ce1 88.50(15) 1_556 2_665
Ce1 Se2 Ce1 110.27(9) . 2_665
Si1 Se2 Ce1 123.4(2) 1_556 4_675
Ce1 Se2 Ce1 140.64(7) . 4_675
Ce1 Se2 Ce1 90.98(6) 2_665 4_675
Si1 Se3 Ce1 113.78(7) . 2_665
Si1 Se3 Ce1 113.78(7) . .
Ce1 Se3 Ce1 104.84(8) 2_665 .
Si1 Se3 Ce1 113.78(7) . 3_565
Ce1 Se3 Ce1 104.84(8) 2_665 3_565
Ce1 Se3 Ce1 104.84(8) . 3_565
Se1 Fe1 Se1 93.3(5) 5_565 6_655
Se1 Fe1 Se1 93.3(5) 5_565 4_775
Se1 Fe1 Se1 93.3(5) 6_655 4_775
Se1 Fe1 Se1 179.4(7) 5_565 2_765
Se1 Fe1 Se1 87.06(3) 6_655 2_765
Se1 Fe1 Se1 87.06(3) 4_775 2_765
Se1 Fe1 Se1 87.06(3) 5_565 3_675
Se1 Fe1 Se1 179.4(7) 6_655 3_675
Se1 Fe1 Se1 87.06(3) 4_775 3_675
Se1 Fe1 Se1 92.5(5) 2_765 3_675
Se1 Fe1 Se1 87.06(3) 5_565 .
Se1 Fe1 Se1 87.06(3) 6_655 .
Se1 Fe1 Se1 179.4(7) 4_775 .
Se1 Fe1 Se1 92.5(5) 2_765 .
Se1 Fe1 Se1 92.5(5) 3_675 .
Se3 Si1 Se2 111.7(3) . 2_664
Se3 Si1 Se2 111.7(3) . 1_554
Se2 Si1 Se2 107.2(3) 2_664 1_554
Se3 Si1 Se2 111.7(3) . 3_564
Se2 Si1 Se2 107.2(3) 2_664 3_564
Se2 Si1 Se2 107.2(3) 1_554 3_564

loop_
_geom_bond_atom_site_label_1
_geom_bond_atom_site_label_2
_geom_bond_distance
_geom_bond_site_symmetry_2
Ce1 Se1 2.950(2) 2_765
Ce1 Se1 2.958(2) .
Ce1 Se2 3.018(2) .
Ce1 Se1 3.089(3) 6_654
Ce1 Se2 3.116(2) 3_565
Ce1 Se2 3.172(2) 4_674
Ce1 Se3 3.176(2) .
Ce1 Se1 3.264(3) 6_655
Se1 Fe1 2.737(11) 4_774
Se1 Fe1 2.755(11) .
Se1 Ce1 2.950(2) 3_675
Se1 Ce1 3.089(3) 5_565
Se1 Ce1 3.264(3) 5_564
Se2 Si1 2.276(4) 1_556
Se2 Ce1 3.116(2) 2_665
Se2 Ce1 3.172(2) 4_675
Se3 Si1 2.262(11) .
Se3 Ce1 3.1756(19) 2_665
Se3 Ce1 3.1756(19) 3_565
Fe1 Se1 2.737(11) 5_565
Fe1 Se1 2.737(11) 6_655
Fe1 Se1 2.737(11) 4_775
Fe1 Se1 2.755(11) 2_765
Fe1 Se1 2.755(11) 3_675
Si1 Se2 2.276(4) 2_664
Si1 Se2 2.276(4) 1_554
Si1 Se2 2.276(4) 3_564
